data_2006781
loop_
_publ_author_name
'Abboud, Khalil A.'
'Ocampo, Rogelio'
'Dolbier Jr, William R.'

_publ_section_title
;
 \a,\a-Difluoro-\b-lactone and its Non-Fluorinated Analog
;
_journal_issue 12
_journal_name_full 'Acta Crystallographica Section C'
_journal_page_first 1923
_journal_page_last 1926
_journal_paper_doi 10.1107/S0108270197010020
_journal_volume 53
_journal_year 1997
_chemical_formula_moiety 'C17 H14 F2 O2'
_chemical_formula_sum 'C17 H14 F2 O2'
_chemical_formula_weight 288.28
_chemical_name_systematic
;
 ?
;
_space_group_IT_number 19
_symmetry_cell_setting orthorhombic
_symmetry_space_group_name_Hall 'P 2ac 2ab'
_symmetry_space_group_name_H-M 'P 21 21 21'
_audit_creation_method SHELXTL5
_cell_angle_alpha 90.00
_cell_angle_beta 90.00
_cell_angle_gamma 90.00
_cell_formula_units_Z 4
_cell_length_a 6.1540(10)
_cell_length_b 13.484(2)
_cell_length_c 17.732(3)
_cell_measurement_reflns_used 32
_cell_measurement_temperature 293(2)
_cell_measurement_theta_max 11
_cell_measurement_theta_min 10
_cell_volume 1471.4(4)
_computing_cell_refinement 'P3/PC Diffractometer Program'
_computing_data_collection 'P3/PC Diffractometer Program (Siemens, 1989)'
_computing_data_reduction 'SHELXTL-Plus (Sheldrick, 1990)'
_computing_molecular_graphics SHELXTL5
_computing_publication_material SHELXTL5
_computing_structure_refinement SHELXTL5
_computing_structure_solution SHELXTL5
_diffrn_ambient_temperature 293(2)
_diffrn_measurement_device 'Siemens P3/PC'
_diffrn_measurement_method \w
_diffrn_radiation_monochromator graphite
_diffrn_radiation_source 'normal-focus sealed tube'
_diffrn_radiation_type MoK\a
_diffrn_radiation_wavelength 0.71073
_diffrn_reflns_av_R_equivalents 0.021
_diffrn_reflns_av_sigmaI/netI 0.040
_diffrn_reflns_limit_h_max 7
_diffrn_reflns_limit_h_min -7
_diffrn_reflns_limit_k_max 17
_diffrn_reflns_limit_k_min 0
_diffrn_reflns_limit_l_max 23
_diffrn_reflns_limit_l_min 0
_diffrn_reflns_number 4168
_diffrn_reflns_theta_max 27.50
_diffrn_reflns_theta_min 1.90
_diffrn_standards_decay_% 3
_diffrn_standards_interval_count 100
_diffrn_standards_number 4
_exptl_absorpt_coefficient_mu 0.10
_exptl_absorpt_correction_type none
_exptl_crystal_colour Colorless
_exptl_crystal_density_diffrn 1.301
_exptl_crystal_density_method 'not measured'
_exptl_crystal_description Needle
_exptl_crystal_F_000 600
_exptl_crystal_size_max 0.47
_exptl_crystal_size_mid 0.27
_exptl_crystal_size_min 0.23
_refine_diff_density_max 0.09
_refine_diff_density_min -0.08
_refine_ls_extinction_coef 0.035(2)
_refine_ls_extinction_method SHELXTL5
_refine_ls_goodness_of_fit_all 1.05
_refine_ls_goodness_of_fit_obs 1.24
_refine_ls_hydrogen_treatment 'H atoms riding'
_refine_ls_matrix_type full
_refine_ls_number_parameters 191
_refine_ls_number_reflns 3052
_refine_ls_number_restraints 0
_refine_ls_restrained_S_all 1.09
_refine_ls_restrained_S_obs 1.24
_refine_ls_R_factor_all 0.072
_refine_ls_R_factor_obs .034
_refine_ls_shift/esd_max -0.02
_refine_ls_shift/esd_mean 0.002
_refine_ls_structure_factor_coef Fsqd
_refine_ls_weighting_details 'w = 1/[\s^2^(Fo^2^)+(0.0245P)^2^] where P = (Fo^2^+2Fc^2^)/3'
_refine_ls_weighting_scheme calc
_refine_ls_wR_factor_all 0.070
_refine_ls_wR_factor_obs .060
_reflns_number_observed 1816
_reflns_number_total 3055
_reflns_observed_criterion >2sigma(I)
_cod_data_source_file bs1033.cif
_cod_data_source_block 2
_cod_depositor_comments
;
The following automatic conversions were performed:
'_symmetry_cell_setting' value 'Orthorhombic' changed to 'orthorhombic'
according to '/home/saulius/struct/CIF-dictionaries/cif_core.dic'
dictionary named 'cif_core.dic' version 2.4.1 from 2010-06-29.

Automatic conversion script
Id: cif_fix_enum 1527 2010-12-29 10:47:43Z saulius 

The following automatic conversions were performed:

'_symmetry_cell_setting' value 'Orthorhombic' changed to
'orthorhombic' according to
/home/saulius/struct/CIF-dictionaries/cif_core.dic dictionary named
'cif_core.dic' version 2.4.1 from 2010-06-29.

Automatic conversion script
Id: cif_fix_values 1715 2011-07-08 13:25:40Z adriana 

The following automatic conversions were performed:

'_refine_ls_weighting_scheme' value 'calc w =
1/[\s^2^(Fo^2^)+(0.0245P)^2^] where P = (Fo^2^+2Fc^2^)/3' was changed
to 'calc'. New tag '_refine_ls_weighting_details' was created. The
value of the new tag was set to 'w = 1/[\s^2^(Fo^2^)+(0.0245P)^2^]
where P = (Fo^2^+2Fc^2^)/3'.

Automatic conversion script
Id: cif_fix_values 3143 2015-03-26 13:38:13Z robertas 
;
_cod_database_code 2006781

loop_
_symmetry_equiv_pos_as_xyz
'x, y, z'
'-x+1/2, -y, z+1/2'
'-x, y+1/2, -z+1/2'
'x+1/2, -y+1/2, -z'

loop_
_atom_site_aniso_label
_atom_site_aniso_U_11
_atom_site_aniso_U_22
_atom_site_aniso_U_33
_atom_site_aniso_U_12
_atom_site_aniso_U_13
_atom_site_aniso_U_23
F1 .1045(8) .0941(8) .0690(6) -.0072(7) .0108(6) .0199(6)
F2 .0854(7) .1024(8) .0589(6) .0086(7) .0119(6) -.0140(6)
O1 .0671(9) .1237(12) .0859(9) .0183(10) -.0101(8) .0047(9)
O2 .0559(7) .0732(7) .0592(7) .0107(7) .0080(6) .0041(7)
C1 .0672(14) .0713(13) .0654(12) .0155(12) .0037(10) .0042(10)
C2 .0681(13) .0711(12) .0555(10) .0071(11) .0106(9) .0020(11)
C3 .0502(10) .0627(11) .0530(10) .0064(10) .0057(8) -.0021(9)
C4 .0623(11) .0647(11) .0659(10) .0045(10) -.0055(9) -.0015(10)
C5 .0537(11) .0616(11) .0565(10) .0052(10) -.0045(9) .0056(10)
C6 .0725(13) .0736(13) .0755(13) .0051(13) .0088(11) .0184(11)
C7 .0685(14) .100(2) .101(2) -.0122(14) .0008(14) .044(2)
C8 .107(2) .096(2) .098(2) -.034(2) -.027(2) .016(2)
C9 .110(2) .085(2) .0823(15) -.015(2) -.003(2) -.0106(12)
C10 .0704(13) .0725(12) .0742(12) -.0069(12) .0002(11) -.0063(11)
C14 .0645(11) .0708(12) .0637(11) -.0034(10) .0096(10) .0001(10)
C15 .0602(11) .0545(11) .0627(10) -.0033(9) .0044(10) -.0042(10)
C16 .0635(13) .092(2) .083(2) .0013(11) .0004(11) -.0096(12)
C17 .086(2) .102(2) .090(2) -.0018(14) -.023(2) .0064(14)
C18 .114(2) .101(2) .0607(12) -.020(2) -.0056(15) .0043(13)
C19 .101(2) .106(2) .0674(13) .0085(15) .0121(13) -.0073(13)
C20 .0742(13) .0818(13) .0696(12) .0133(11) .0050(11) -.0053(11)

loop_
_atom_site_label
_atom_site_fract_x
_atom_site_fract_y
_atom_site_fract_z
_atom_site_U_iso_or_equiv
_atom_site_thermal_displace_type
_atom_site_calc_flag
_atom_site_refinement_flags
_atom_site_occupancy
_atom_site_disorder_group
_atom_site_type_symbol
F1 .3691(2) .14376(8) .78545(6) .0892(3) Uani d . 1 . F
F2 .3687(2) -.01472(8) .77040(5) .0822(3) Uani d . 1 . F
O1 -.1073(2) .05879(11) .81343(7) .0922(4) Uani d . 1 . O
O2 .1206(2) .06148(8) .91543(6) .0627(3) Uani d . 1 . O
C1 .0680(4) .05927(14) .84142(11) .0680(5) Uani d . 1 . C
C2 .3042(3) .05786(15) .81774(10) .0649(5) Uani d . 1 . C
C3 .3597(3) .04663(12) .90120(8) .0553(4) Uani d . 1 . C
C4 .4294(3) -.05563(13) .92676(9) .0643(5) Uani d . 1 . C
H4A .5727(3) -.06840(13) .90616(9) .077 Uiso calc R 1 . H
H4B .4438(3) -.05424(13) .98123(9) .077 Uiso calc R 1 . H
C5 .2850(3) -.14247(13) .90639(9) .0573(4) Uani d . 1 . C
C6 .0858(3) -.15490(15) .94023(11) .0739(5) Uani d . 1 . C
H6A .0370(3) -.10825(15) .97496(11) .089 Uiso calc R 1 . H
C7 -.0433(3) -.2362(2) .92318(13) .0897(7) Uani d . 1 . C
H7A -.1783(3) -.2435(2) .94610(13) .108 Uiso calc R 1 . H
C8 .0284(5) -.3058(2) .87242(13) .1005(8) Uani d . 1 . C
H8A -.0582(5) -.3601(2) .86061(13) .121 Uiso calc R 1 . H
C9 .2271(5) -.2949(2) .83939(12) .0925(7) Uani d . 1 . C
H9A .2775(5) -.3425(2) .80568(12) .111 Uiso calc R 1 . H
C10 .3526(3) -.21365(13) .85595(10) .0724(6) Uani d . 1 . C
H10A .4869(3) -.20650(13) .83248(10) .087 Uiso calc R 1 . H
C14 .4893(3) .13119(14) .93469(9) .0663(5) Uani d . 1 . C
H14A .6334(3) .13048(14) .91250(9) .080 Uiso calc R 1 . H
H14B .4206(3) .19310(14) .92026(9) .080 Uiso calc R 1 . H
C15 .5131(3) .12982(13) 1.01948(10) .0591(5) Uani d . 1 . C
C16 .7026(4) .09815(14) 1.05324(12) .0794(6) Uani d . 1 . C
H16A .8177(4) .07594(14) 1.02374(12) .095 Uiso calc R 1 . H
C17 .7216(4) .09937(15) 1.13077(13) .0927(7) Uani d . 1 . C
H17A .8488(4) .07669(15) 1.15323(13) .111 Uiso calc R 1 . H
C18 .5568(4) .1333(2) 1.17464(12) .0922(7) Uani d . 1 . C
H18A .5722(4) .1349(2) 1.22680(12) .111 Uiso calc R 1 . H
C19 .3699(4) .1648(2) 1.14221(11) .0914(6) Uani d . 1 . C
H19A .2568(4) .1881(2) 1.17211(11) .110 Uiso calc R 1 . H
C20 .3475(3) .16233(14) 1.06517(10) .0752(5) Uani d . 1 . C
H20A .2176(3) .18309(14) 1.04351(10) .090 Uiso calc R 1 . H

loop_
_atom_type_symbol
_atom_type_description
_atom_type_scat_dispersion_real
_atom_type_scat_dispersion_imag
_atom_type_scat_source
C C 0.0033 0.0016 'International Tables Vol C Tables 4.2.6.8 and 6.1.1.4'
H H 0.0000 0.0000 'International Tables Vol C Tables 4.2.6.8 and 6.1.1.4'
O O 0.0106 0.0060 'International Tables Vol C Tables 4.2.6.8 and 6.1.1.4'
F F 0.0171 0.0103 'International Tables Vol C Tables 4.2.6.8 and 6.1.1.4'

loop_
_geom_angle_atom_site_label_1
_geom_angle_atom_site_label_2
_geom_angle_atom_site_label_3
_geom_angle
_geom_angle_publ_flag
C1 O2 C3 93.92(12) yes
O1 C1 O2 128.6(2) ?
O1 C1 C2 139.2(2) ?
O2 C1 C2 92.3(2) yes
F2 C2 F1 105.73(13) ?
F2 C2 C1 117.7(2) ?
F1 C2 C1 113.0(2) ?
F2 C2 C3 117.75(15) ?
F1 C2 C3 115.4(2) ?
C1 C2 C3 86.96(13) yes
O2 C3 C14 110.44(13) ?
O2 C3 C4 110.34(13) ?
C14 C3 C4 114.81(14) ?
O2 C3 C2 86.03(12) yes
C14 C3 C2 115.07(15) ?
C4 C3 C2 116.37(14) ?
C5 C4 C3 117.84(14) ?
C5 C4 H4A 107.85(9) ?
C3 C4 H4A 107.85(9) ?
C5 C4 H4B 107.85(9) ?
C3 C4 H4B 107.85(8) ?
H4A C4 H4B 107.2 ?
C10 C5 C6 117.9(2) ?
C10 C5 C4 121.1(2) ?
C6 C5 C4 120.9(2) ?
C5 C6 C7 120.8(2) ?
C5 C6 H6A 119.61(12) ?
C7 C6 H6A 119.61(14) ?
C8 C7 C6 119.9(2) ?
C8 C7 H7A 120.03(15) ?
C6 C7 H7A 120.04(14) ?
C9 C8 C7 119.7(2) ?
C9 C8 H8A 120.1(2) ?
C7 C8 H8A 120.13(15) ?
C8 C9 C10 119.9(2) ?
C8 C9 H9A 120.0(2) ?
C10 C9 H9A 120.05(14) ?
C9 C10 C5 121.7(2) ?
C9 C10 H10A 119.14(14) ?
C5 C10 H10A 119.14(11) ?
C15 C14 C3 115.62(14) ?
C15 C14 H14A 108.37(10) ?
C3 C14 H14A 108.37(9) ?
C15 C14 H14B 108.37(10) ?
C3 C14 H14B 108.37(9) ?
H14A C14 H14B 107.4 ?
C20 C15 C16 118.0(2) ?
C20 C15 C14 120.8(2) ?
C16 C15 C14 121.2(2) ?
C17 C16 C15 120.1(2) ?
C17 C16 H16A 120.0(2) ?
C15 C16 H16A 119.97(12) ?
C18 C17 C16 120.8(2) ?
C18 C17 H17A 119.62(13) ?
C16 C17 H17A 119.6(2) ?
C17 C18 C19 119.8(2) ?
C17 C18 H18A 120.11(13) ?
C19 C18 H18A 120.11(13) ?
C18 C19 C20 120.0(2) ?
C18 C19 H19A 120.00(14) ?
C20 C19 H19A 120.00(14) ?
C19 C20 C15 121.3(2) ?
C19 C20 H20A 119.34(14) ?
C15 C20 H20A 119.34(11) ?

loop_
_geom_bond_atom_site_label_1
_geom_bond_atom_site_label_2
_geom_bond_site_symmetry_2
_geom_bond_distance
_geom_bond_publ_flag
F1 C2 . 1.352(2) yes
F2 C2 . 1.349(2) yes
O1 C1 . 1.187(2) yes
O2 C1 . 1.352(2) yes
O2 C3 . 1.506(2) yes
C1 C2 . 1.514(3) yes
C2 C3 . 1.526(2) yes
C3 C14 . 1.513(2) ?
C3 C4 . 1.514(2) ?
C4 C5 . 1.513(2) ?
C4 H4A . .97 ?
C4 H4B . .97 ?
C5 C10 . 1.376(2) ?
C5 C6 . 1.375(2) ?
C6 C7 . 1.387(3) ?
C6 H6A . .93 ?
C7 C8 . 1.373(3) ?
C7 H7A . .93 ?
C8 C9 . 1.364(3) ?
C8 H8A . .93 ?
C9 C10 . 1.372(3) ?
C9 H9A . .93 ?
C10 H10A . .93 ?
C14 C15 . 1.511(2) ?
C14 H14A . .97 ?
C14 H14B . .97 ?
C15 C20 . 1.374(2) ?
C15 C16 . 1.379(3) ?
C16 C17 . 1.380(3) ?
C16 H16A . .93 ?
C17 C18 . 1.358(3) ?
C17 H17A . .93 ?
C18 C19 . 1.354(3) ?
C18 H18A . .93 ?
C19 C20 . 1.373(3) ?
C19 H19A . .93 ?
C20 H20A . .93 ?

loop_
_geom_torsion_atom_site_label_1
_geom_torsion_atom_site_label_2
_geom_torsion_atom_site_label_3
_geom_torsion_atom_site_label_4
_geom_torsion
C3 O2 C1 O1 172.9(2)
C3 O2 C1 C2 -7.08(15)
O1 C1 C2 F2 -53.0(3)
O2 C1 C2 F2 126.88(15)
O1 C1 C2 F1 70.6(3)
O2 C1 C2 F1 -109.43(15)
O1 C1 C2 C3 -173.0(3)
O2 C1 C2 C3 6.98(15)
C1 O2 C3 C14 122.33(14)
C1 O2 C3 C4 -109.66(15)
C1 O2 C3 C2 7.03(15)
F2 C2 C3 O2 -126.1(2)
F1 C2 C3 O2 107.79(14)
C1 C2 C3 O2 -6.27(13)
F2 C2 C3 C14 123.2(2)
F1 C2 C3 C14 -2.9(2)
C1 C2 C3 C14 -117.0(2)
F2 C2 C3 C4 -15.3(2)
F1 C2 C3 C4 -141.4(2)
C1 C2 C3 C4 104.5(2)
O2 C3 C4 C5 44.3(2)
C14 C3 C4 C5 169.91(14)
C2 C3 C4 C5 -51.5(2)
C3 C4 C5 C10 112.1(2)
C3 C4 C5 C6 -70.7(2)
C10 C5 C6 C7 -0.7(3)
C4 C5 C6 C7 -178.0(2)
C5 C6 C7 C8 0.5(3)
C6 C7 C8 C9 0.4(3)
C7 C8 C9 C10 -1.2(3)
C8 C9 C10 C5 1.0(3)
C6 C5 C10 C9 0.0(3)
C4 C5 C10 C9 177.2(2)
O2 C3 C14 C15 74.8(2)
C4 C3 C14 C15 -50.7(2)
C2 C3 C14 C15 170.1(2)
C3 C14 C15 C20 -79.6(2)
C3 C14 C15 C16 101.9(2)
C20 C15 C16 C17 0.2(3)
C14 C15 C16 C17 178.8(2)
C15 C16 C17 C18 -1.3(3)
C16 C17 C18 C19 1.1(3)
C17 C18 C19 C20 0.0(3)
C18 C19 C20 C15 -1.1(3)
C16 C15 C20 C19 0.9(3)
C14 C15 C20 C19 -177.6(2)

loop_
_cod_related_entry_id
_cod_related_entry_database
_cod_related_entry_code
1 ChemSpider 8215295
